data_1511693
loop_
_publ_author_name
'Eibenstein, U.'
'Jung, W.'

_publ_section_title
;
 Zn11 Rh18 B8 and Zn10 M Rh18 B8 with M= Sc, Ti, V, Cr, Mn, Fe, Co,Ni, Cu,
 Al, Si, Ge, Sn - new ternary and quaternary zinc rhodium borides
;
_journal_name_full 'Zeitschrift fuer Anorganische und Allgemeine Chemie'
_journal_page_first 802
_journal_page_last 806
_journal_volume 624
_journal_year 1998
_chemical_formula_sum 'B8 Fe Rh18 Zn10'
_chemical_name_systematic 'Zn10 Fe Rh18 B8'
_space_group_IT_number 127
_symmetry_space_group_name_Hall '-P 4 2ab'
_symmetry_space_group_name_H-M 'P 4/m b m'
_cell_angle_alpha 90
_cell_angle_beta 90
_cell_angle_gamma 90
_cell_formula_units_Z 2
_cell_length_a 17.70218
_cell_length_b 17.70218
_cell_length_c 2.8644
_cell_volume 897.609
_citation_journal_id_ASTM ZAACAB
_cod_data_source_file boron4-x_355.cif
_cod_data_source_block B8Fe1Rh18Zn10
_cod_original_formula_sum 'B8 Fe1 Rh18 Zn10'
_cod_database_code 1511693

loop_
_symmetry_equiv_pos_as_xyz
x,y,z
-y,x,z
-x,-y,z
y,-x,z
x+1/2,-y+1/2,-z
y+1/2,x+1/2,-z
-x+1/2,y+1/2,-z
-y+1/2,-x+1/2,-z
-x,-y,-z
y,-x,-z
x,y,-z
-y,x,-z
-x-1/2,y-1/2,z
-y-1/2,-x-1/2,z
x-1/2,-y-1/2,z
y-1/2,x-1/2,z

loop_
_atom_site_label
_atom_site_type_symbol
_atom_site_fract_x
_atom_site_fract_y
_atom_site_fract_z
_atom_site_occupancy
_atom_site_U_iso_or_equiv
Rh4 Rh 0.90279 0.06696 0 1 0.0
B2 B 0.8348 0.1236 0.5 1 0.0
Rh1 Rh 0.74519 0.08716 0 1 0.0
Zn3 Zn 0.31194 0.53179 0.5 1 0.0
B1 B 0.6659 0.0388 0.5 1 0.0
Rh5 Rh 0.83924 0.21147 0 1 0.0
Zn4 Zn 0.16904 0.66904 0.5 1 0.0
Rh2 Rh 0.58244 0.08244 0 1 0.0
Zn1 Zn 0.05028 0.55028 0.5 1 0.0
Zn2 Zn 0.70887 0.20887 0.5 1 0.0
Fe1 Fe 0 0 0.5 1 0.0
Rh3 Rh 0.1744 0.54866 0 1 0.0
